data_4302050
loop_
_publ_author_name
'Bradley M. Wile'
'Ryan J. Trovitch'
'Suzanne C. Bart'
'Aaron M. Tondreau'
'Emil Lobkovsky'
'Carsten Milsmann'
'Eckhard Bill'
'Karl Wieghardt'
'Paul J. Chirik'

_publ_section_title
;
Reduction Chemistry of Aryl- and Alkyl-Substituted Bis(imino)pyridine Iron
Dihalide Compounds: Molecular and Electronic Structures of [(PDI)2Fe]
Derivatives
;
_journal_name_full 'Inorganic Chemistry'
_journal_page_first 4190
_journal_page_last 4200
_journal_paper_doi 10.1021/ic801623m
_journal_volume 48
_journal_year 2009
_chemical_formula_moiety 'C42 H62 Fe N6'
_chemical_formula_sum 'C42 H62 Fe N6'
_chemical_formula_weight 706.83
_chemical_name_systematic
;
 ?
;
_space_group_IT_number 14
_symmetry_cell_setting monoclinic
_symmetry_space_group_name_Hall '-P 2yn'
_symmetry_space_group_name_H-M 'P 1 21/n 1'
_atom_sites_solution_hydrogens geom
_atom_sites_solution_primary direct
_atom_sites_solution_secondary difmap
_audit_creation_method SHELXL-97
_cell_angle_alpha 90.00
_cell_angle_beta 96.083(2)
_cell_angle_gamma 90.00
_cell_formula_units_Z 4
_cell_length_a 16.3610(9)
_cell_length_b 13.2578(8)
_cell_length_c 18.1805(9)
_cell_measurement_reflns_used 2401
_cell_measurement_temperature 173(2)
_cell_measurement_theta_max 20.07
_cell_measurement_theta_min 3.05
_cell_volume 3921.3(4)
_computing_cell_refinement 'Bruker SAINT+'
_computing_data_collection 'Bruker APEX2'
_computing_data_reduction 'Bruker SAINT+'
_computing_molecular_graphics 'Bruker SHELXTL'
_computing_publication_material 'Bruker SHELXTL'
_computing_structure_refinement 'SHELXL-97 (Sheldrick, 1997)'
_computing_structure_solution 'SHELXS-97 (Sheldrick, 1990)'
_diffrn_ambient_temperature 173(2)
_diffrn_measured_fraction_theta_full 0.999
_diffrn_measured_fraction_theta_max 0.999
_diffrn_measurement_device_type 'Bruker X8 APEX II diffractometer'
_diffrn_measurement_method 'phi and omega scans'
_diffrn_radiation_monochromator graphite
_diffrn_radiation_source 'fine-focus sealed tube'
_diffrn_radiation_type MoK\a
_diffrn_radiation_wavelength 0.71073
_diffrn_reflns_av_R_equivalents 0.0583
_diffrn_reflns_av_sigmaI/netI 0.0541
_diffrn_reflns_limit_h_max 15
_diffrn_reflns_limit_h_min -16
_diffrn_reflns_limit_k_max 12
_diffrn_reflns_limit_k_min -13
_diffrn_reflns_limit_l_max 18
_diffrn_reflns_limit_l_min -15
_diffrn_reflns_number 17487
_diffrn_reflns_theta_full 20.82
_diffrn_reflns_theta_max 20.82
_diffrn_reflns_theta_min 1.77
_exptl_absorpt_coefficient_mu 0.421
_exptl_absorpt_correction_T_max 0.9591
_exptl_absorpt_correction_T_min 0.8496
_exptl_absorpt_correction_type multi-scan
_exptl_absorpt_process_details SADABS
_exptl_crystal_colour dark
_exptl_crystal_density_diffrn 1.197
_exptl_crystal_density_method 'not measured'
_exptl_crystal_description block
_exptl_crystal_F_000 1528
_exptl_crystal_size_max 0.40
_exptl_crystal_size_mid 0.25
_exptl_crystal_size_min 0.10
_refine_diff_density_max 0.214
_refine_diff_density_min -0.247
_refine_diff_density_rms 0.044
_refine_ls_extinction_method none
_refine_ls_goodness_of_fit_ref 1.071
_refine_ls_hydrogen_treatment riding
_refine_ls_matrix_type full
_refine_ls_number_parameters 611
_refine_ls_number_reflns 4096
_refine_ls_number_restraints 1146
_refine_ls_restrained_S_all 0.965
_refine_ls_R_factor_all 0.0796
_refine_ls_R_factor_gt 0.0598
_refine_ls_shift/su_max 0.589
_refine_ls_shift/su_mean 0.032
_refine_ls_structure_factor_coef Fsqd
_refine_ls_weighting_details 'calc w=1/[\s^2^(Fo^2^)+(0.0459P)^2^+5.1279P] where P=(Fo^2^+2Fc^2^)/3'
_refine_ls_weighting_scheme calc
_refine_ls_wR_factor_gt 0.1173
_refine_ls_wR_factor_ref 0.1263
_reflns_number_gt 3342
_reflns_number_total 4096
_reflns_threshold_expression >2sigma(I)
_cod_data_source_file ic801623m_si_004_2.cif
_cod_data_source_block at1
_cod_depositor_comments
;
The following automatic conversions were performed:
'_symmetry_cell_setting' value 'Monoclinic' changed to 'monoclinic'
according to '/home/saulius/struct/CIF-dictionaries/cif_core.dic'
dictionary named 'cif_core.dic' version 2.4.1 from 2010-06-29.

Automatic conversion script
Id: cif_fix_enum 1527 2010-12-29 10:47:43Z saulius 
;
_cod_original_sg_symbol_H-M P2(1)/n
_cod_database_code 4302050

loop_
_symmetry_equiv_pos_as_xyz
'x, y, z'
'-x+1/2, y+1/2, -z+1/2'
'-x, -y, -z'
'x-1/2, -y-1/2, z-1/2'

loop_
_atom_site_label
_atom_site_type_symbol
_atom_site_fract_x
_atom_site_fract_y
_atom_site_fract_z
_atom_site_U_iso_or_equiv
_atom_site_adp_type
_atom_site_occupancy
_atom_site_symmetry_multiplicity
_atom_site_calc_flag
_atom_site_refinement_flags
_atom_site_disorder_assembly
_atom_site_disorder_group
Fe1 Fe 0.23911(2) 0.73458(3) 0.02993(2) 0.03563(13) Uani 1 1 d U A .
N1 N 0.25703(15) 0.90108(18) 0.04643(13) 0.0485(7) Uani 1 1 d U . .
N2 N 0.13834(13) 0.79893(17) -0.02246(12) 0.0346(7) Uani 1 1 d U . .
N3 N 0.16110(14) 0.60644(16) -0.01377(12) 0.0350(7) Uani 1 1 d U . .
N4 N 0.21737(14) 0.70942(16) 0.14637(12) 0.0356(6) Uani 1 1 d U . .
N5 N 0.34335(14) 0.67168(18) 0.07670(13) 0.0430(7) Uani 1 1 d U . .
N6 N 0.32440(14) 0.7240(2) -0.06096(13) 0.0512(8) Uani 1 1 d U . .
C1 C 0.1988(3) 1.0703(2) 0.0125(2) 0.0787(13) Uani 1 1 d U . .
H1A H 0.2046 1.0965 0.0632 0.118 Uiso 1 1 calc R A .
H1B H 0.1473 1.0949 -0.0138 0.118 Uiso 1 1 calc R . .
H1C H 0.2452 1.0935 -0.0130 0.118 Uiso 1 1 calc R . .
C2 C 0.1979(2) 0.9552(2) 0.01435(15) 0.0463(9) Uani 1 1 d U A .
C3 C 0.12945(18) 0.9027(2) -0.02422(15) 0.0399(9) Uani 1 1 d U A .
C4 C 0.0601(2) 0.9473(3) -0.05990(18) 0.0609(11) Uani 1 1 d U . .
H4A H 0.0548 1.0187 -0.0600 0.073 Uiso 1 1 calc R A .
C5 C -0.0014(2) 0.8888(3) -0.09536(18) 0.0659(11) Uani 1 1 d U A .
H5A H -0.0492 0.9195 -0.1200 0.079 Uiso 1 1 calc R . .
C6 C 0.00674(19) 0.7854(3) -0.09488(17) 0.0545(10) Uani 1 1 d U . .
H6A H -0.0353 0.7445 -0.1196 0.065 Uiso 1 1 calc R A .
C7 C 0.07684(17) 0.7407(2) -0.05807(15) 0.0404(8) Uani 1 1 d U A .
C8 C 0.09299(18) 0.6339(2) -0.05304(15) 0.0396(9) Uani 1 1 d U A .
C9 C 0.0336(2) 0.5613(3) -0.09506(19) 0.0677(12) Uani 1 1 d U . .
H9A H 0.0631 0.5204 -0.1286 0.102 Uiso 1 1 calc R A .
H9B H -0.0101 0.5995 -0.1238 0.102 Uiso 1 1 calc R . .
H9C H 0.0094 0.5171 -0.0600 0.102 Uiso 1 1 calc R . .
C10 C 0.3181(4) 0.9598(6) 0.0920(3) 0.042(2) Uani 0.409(3) 1 d PDU A 1
H10B H 0.2936 1.0256 0.1053 0.050 Uiso 0.409(3) 1 calc PR A 1
C11 C 0.3862(4) 0.9787(7) 0.0443(4) 0.089(3) Uani 0.409(3) 1 d PDU A 1
H11A H 0.3652 1.0195 0.0007 0.106 Uiso 0.409(3) 1 calc PR A 1
H11B H 0.4064 0.9137 0.0264 0.106 Uiso 0.409(3) 1 calc PR A 1
C12 C 0.4573(5) 1.0354(7) 0.0897(4) 0.121(3) Uani 0.409(3) 1 d PDU A 1
H12A H 0.5030 1.0456 0.0589 0.146 Uiso 0.409(3) 1 calc PR A 1
H12B H 0.4379 1.1025 0.1042 0.146 Uiso 0.409(3) 1 calc PR A 1
C13 C 0.4878(5) 0.9763(9) 0.1581(5) 0.121(3) Uani 0.409(3) 1 d PDU A 1
H13A H 0.5108 0.9111 0.1434 0.145 Uiso 0.409(3) 1 calc PR A 1
H13B H 0.5323 1.0144 0.1870 0.145 Uiso 0.409(3) 1 calc PR A 1
C14 C 0.4197(4) 0.9570(7) 0.2054(4) 0.074(3) Uani 0.409(3) 1 d PDU A 1
H14A H 0.4007 1.0219 0.2245 0.089 Uiso 0.409(3) 1 calc PR A 1
H14B H 0.4405 0.9148 0.2482 0.089 Uiso 0.409(3) 1 calc PR A 1
C15 C 0.3475(4) 0.9035(6) 0.1610(4) 0.061(2) Uani 0.409(3) 1 d PDU A 1
H15A H 0.3647 0.8348 0.1478 0.073 Uiso 0.409(3) 1 calc PR A 1
H15B H 0.3017 0.8967 0.1922 0.073 Uiso 0.409(3) 1 calc PR A 1
C10' C 0.3376(3) 0.9452(5) 0.0831(3) 0.0546(17) Uani 0.591(3) 1 d PDU A 2
H10A H 0.3368 1.0195 0.0734 0.066 Uiso 0.591(3) 1 calc PR A 2
C11' C 0.4155(3) 0.9031(5) 0.0571(3) 0.077(2) Uani 0.591(3) 1 d PDU A 2
H11C H 0.4153 0.9151 0.0033 0.093 Uiso 0.591(3) 1 calc PR A 2
H11D H 0.4177 0.8293 0.0656 0.093 Uiso 0.591(3) 1 calc PR A 2
C12' C 0.4922(3) 0.9532(5) 0.0989(3) 0.081(2) Uani 0.591(3) 1 d PDU A 2
H12C H 0.5426 0.9250 0.0811 0.097 Uiso 0.591(3) 1 calc PR A 2
H12D H 0.4912 1.0267 0.0893 0.097 Uiso 0.591(3) 1 calc PR A 2
C13' C 0.4928(3) 0.9337(5) 0.1816(3) 0.0647(19) Uani 0.591(3) 1 d PDU A 2
H13C H 0.4938 0.8602 0.1915 0.078 Uiso 0.591(3) 1 calc PR A 2
H13D H 0.5422 0.9644 0.2089 0.078 Uiso 0.591(3) 1 calc PR A 2
C14' C 0.4164(3) 0.9798(6) 0.2060(4) 0.082(2) Uani 0.591(3) 1 d PDU A 2
H14C H 0.4158 1.0531 0.1956 0.098 Uiso 0.591(3) 1 calc PR A 2
H14D H 0.4160 0.9704 0.2600 0.098 Uiso 0.591(3) 1 calc PR A 2
C15' C 0.3394(3) 0.9302(5) 0.1649(3) 0.0537(18) Uani 0.591(3) 1 d PDU A 2
H15C H 0.3395 0.8571 0.1761 0.064 Uiso 0.591(3) 1 calc PR A 2
H15D H 0.2895 0.9601 0.1823 0.064 Uiso 0.591(3) 1 calc PR A 2
C16 C 0.18053(18) 0.4984(2) -0.00469(15) 0.0415(9) Uani 1 1 d DU A .
H16A H 0.1306 0.4589 -0.0235 0.050 Uiso 1 1 calc R . .
C17 C 0.20237(19) 0.4723(2) 0.07601(16) 0.0477(9) Uani 1 1 d DU . .
H17A H 0.1552 0.4883 0.1038 0.057 Uiso 1 1 calc R A .
H17B H 0.2495 0.5142 0.0964 0.057 Uiso 1 1 calc R . .
C18 C 0.2244(2) 0.3614(2) 0.08637(19) 0.0626(11) Uani 1 1 d DU A .
H18A H 0.2406 0.3476 0.1394 0.075 Uiso 1 1 calc R . .
H18B H 0.1758 0.3194 0.0701 0.075 Uiso 1 1 calc R . .
C19 C 0.2944(2) 0.3342(2) 0.0420(2) 0.0699(12) Uani 1 1 d DU . .
H19A H 0.3443 0.3721 0.0612 0.084 Uiso 1 1 calc R A .
H19B H 0.3066 0.2613 0.0476 0.084 Uiso 1 1 calc R . .
C20 C 0.2732(2) 0.3583(3) -0.0379(2) 0.0780(12) Uani 1 1 d DU A .
H20A H 0.2265 0.3154 -0.0581 0.094 Uiso 1 1 calc R . .
H20B H 0.3207 0.3424 -0.0653 0.094 Uiso 1 1 calc R . .
C21 C 0.2501(2) 0.4690(2) -0.04983(18) 0.0638(11) Uani 1 1 d DU . .
H21A H 0.2987 0.5118 -0.0351 0.077 Uiso 1 1 calc R A .
H21B H 0.2328 0.4809 -0.1030 0.077 Uiso 1 1 calc R . .
C22 C 0.2822(2) 0.6432(3) 0.26860(17) 0.0713(12) Uani 1 1 d U . .
H22A H 0.2262 0.6425 0.2830 0.107 Uiso 1 1 calc R A .
H22B H 0.3150 0.6934 0.2982 0.107 Uiso 1 1 calc R . .
H22C H 0.3071 0.5764 0.2771 0.107 Uiso 1 1 calc R . .
C23 C 0.27962(19) 0.6701(2) 0.18707(16) 0.0419(9) Uani 1 1 d U A .
C24 C 0.35236(19) 0.6492(2) 0.15123(17) 0.0456(9) Uani 1 1 d U A .
C25 C 0.4258(2) 0.6124(3) 0.1851(2) 0.0684(11) Uani 1 1 d U . .
H25A H 0.4315 0.5997 0.2368 0.082 Uiso 1 1 calc R A .
C26 C 0.4910(2) 0.5941(3) 0.1451(2) 0.0933(15) Uani 1 1 d U A .
H26A H 0.5411 0.5676 0.1684 0.112 Uiso 1 1 calc R . .
C27 C 0.4820(2) 0.6150(3) 0.0703(2) 0.0921(15) Uani 1 1 d U . .
H27A H 0.5263 0.6024 0.0418 0.110 Uiso 1 1 calc R A .
C28 C 0.40917(19) 0.6541(3) 0.0363(2) 0.0627(11) Uani 1 1 d U A .
C29 C 0.3949(2) 0.6852(3) -0.0402(2) 0.0623(11) Uani 1 1 d U A .
C30 C 0.4622(2) 0.6691(4) -0.0899(2) 0.1113(17) Uani 1 1 d U . .
H30A H 0.4400 0.6325 -0.1344 0.167 Uiso 1 1 calc R A .
H30B H 0.5068 0.6299 -0.0634 0.167 Uiso 1 1 calc R . .
H30C H 0.4835 0.7346 -0.1041 0.167 Uiso 1 1 calc R . .
C31 C 0.1476(4) 0.7239(4) 0.1786(3) 0.0357(17) Uani 0.470(3) 1 d PDU A 1
H31A H 0.1464 0.6740 0.2197 0.043 Uiso 0.470(3) 1 calc PR A 1
C32 C 0.1475(4) 0.8288(4) 0.2112(4) 0.057(2) Uani 0.470(3) 1 d PDU A 1
H32A H 0.1464 0.8796 0.1712 0.068 Uiso 0.470(3) 1 calc PR A 1
H32B H 0.1981 0.8393 0.2453 0.068 Uiso 0.470(3) 1 calc PR A 1
C33 C 0.0720(4) 0.8417(5) 0.2531(4) 0.070(2) Uani 0.470(3) 1 d PDU A 1
H33A H 0.0748 0.7928 0.2945 0.084 Uiso 0.470(3) 1 calc PR A 1
H33B H 0.0720 0.9105 0.2743 0.084 Uiso 0.470(3) 1 calc PR A 1
C34 C -0.0066(4) 0.8253(5) 0.2032(4) 0.057(2) Uani 0.470(3) 1 d PDU A 1
H34A H -0.0541 0.8303 0.2326 0.068 Uiso 0.470(3) 1 calc PR A 1
H34B H -0.0125 0.8784 0.1648 0.068 Uiso 0.470(3) 1 calc PR A 1
C35 C -0.0063(4) 0.7235(5) 0.1671(4) 0.058(2) Uani 0.470(3) 1 d PDU A 1
H35A H -0.0563 0.7159 0.1318 0.070 Uiso 0.470(3) 1 calc PR A 1
H35B H -0.0071 0.6703 0.2052 0.070 Uiso 0.470(3) 1 calc PR A 1
C36 C 0.0705(3) 0.7106(5) 0.1258(3) 0.051(2) Uani 0.470(3) 1 d PDU A 1
H36A H 0.0702 0.6426 0.1032 0.061 Uiso 0.470(3) 1 calc PR A 1
H36B H 0.0696 0.7611 0.0856 0.061 Uiso 0.470(3) 1 calc PR A 1
C31' C 0.1352(3) 0.7383(4) 0.1810(4) 0.0362(16) Uani 0.530(3) 1 d PDU A 2
H31B H 0.1446 0.7243 0.2353 0.043 Uiso 0.530(3) 1 calc PR A 2
C32' C 0.1124(3) 0.8481(4) 0.1718(4) 0.0449(17) Uani 0.530(3) 1 d PDU A 2
H32C H 0.1055 0.8653 0.1185 0.054 Uiso 0.530(3) 1 calc PR A 2
H32D H 0.1573 0.8903 0.1962 0.054 Uiso 0.530(3) 1 calc PR A 2
C33' C 0.0328(3) 0.8710(4) 0.2055(3) 0.0454(18) Uani 0.530(3) 1 d PDU A 2
H33C H 0.0417 0.8608 0.2597 0.055 Uiso 0.530(3) 1 calc PR A 2
H33D H 0.0177 0.9425 0.1962 0.055 Uiso 0.530(3) 1 calc PR A 2
C34' C -0.0371(3) 0.8041(4) 0.1732(4) 0.0531(19) Uani 0.530(3) 1 d PDU A 2
H34C H -0.0863 0.8175 0.1991 0.064 Uiso 0.530(3) 1 calc PR A 2
H34D H -0.0510 0.8208 0.1203 0.064 Uiso 0.530(3) 1 calc PR A 2
C35' C -0.0152(3) 0.6944(4) 0.1805(4) 0.051(2) Uani 0.530(3) 1 d PDU A 2
H35C H -0.0596 0.6537 0.1537 0.061 Uiso 0.530(3) 1 calc PR A 2
H35D H -0.0109 0.6749 0.2333 0.061 Uiso 0.530(3) 1 calc PR A 2
C36' C 0.0663(3) 0.6710(4) 0.1493(3) 0.0388(17) Uani 0.530(3) 1 d PDU A 2
H36C H 0.0814 0.5999 0.1601 0.047 Uiso 0.530(3) 1 calc PR A 2
H36D H 0.0588 0.6793 0.0948 0.047 Uiso 0.530(3) 1 calc PR A 2
C37 C 0.2252(4) 0.7219(5) -0.1772(3) 0.061(2) Uani 0.536(4) 1 d PDU A 1
H37A H 0.1808 0.7385 -0.1462 0.073 Uiso 0.536(4) 1 calc PR A 1
H37B H 0.2282 0.6476 -0.1813 0.073 Uiso 0.536(4) 1 calc PR A 1
C38 C 0.3058(4) 0.7614(4) -0.1405(3) 0.0572(18) Uani 0.536(4) 1 d PDU A 1
H38A H 0.3504 0.7364 -0.1693 0.069 Uiso 0.536(4) 1 calc PR A 1
C39 C 0.3101(4) 0.8753(4) -0.1391(3) 0.0595(19) Uani 0.536(4) 1 d PDU A 1
H39A H 0.3663 0.8964 -0.1196 0.071 Uiso 0.536(4) 1 calc PR A 1
H39B H 0.2715 0.9015 -0.1053 0.071 Uiso 0.536(4) 1 calc PR A 1
C40 C 0.2888(3) 0.9210(5) -0.2159(3) 0.066(2) Uani 0.536(4) 1 d PDU A 1
H40A H 0.2875 0.9955 -0.2121 0.079 Uiso 0.536(4) 1 calc PR A 1
H40B H 0.3314 0.9024 -0.2483 0.079 Uiso 0.536(4) 1 calc PR A 1
C41 C 0.2054(3) 0.8824(4) -0.2491(3) 0.0536(18) Uani 0.536(4) 1 d PDU A 1
H41A H 0.1924 0.9113 -0.2992 0.064 Uiso 0.536(4) 1 calc PR A 1
H41B H 0.1626 0.9048 -0.2181 0.064 Uiso 0.536(4) 1 calc PR A 1
C42 C 0.2046(4) 0.7672(4) -0.2542(3) 0.063(2) Uani 0.536(4) 1 d PDU A 1
H42A H 0.1497 0.7438 -0.2754 0.075 Uiso 0.536(4) 1 calc PR A 1
H42B H 0.2455 0.7445 -0.2871 0.075 Uiso 0.536(4) 1 calc PR A 1
C37' C 0.2452(5) 0.6906(6) -0.1781(4) 0.073(3) Uani 0.464(4) 1 d PDU A 2
H37C H 0.1957 0.6892 -0.1513 0.087 Uiso 0.464(4) 1 calc PR A 2
H37D H 0.2669 0.6210 -0.1792 0.087 Uiso 0.464(4) 1 calc PR A 2
C38' C 0.3092(5) 0.7577(5) -0.1371(5) 0.065(2) Uani 0.464(4) 1 d PDU A 2
H38B H 0.3614 0.7503 -0.1606 0.077 Uiso 0.464(4) 1 calc PR A 2
C39' C 0.2846(6) 0.8681(5) -0.1411(4) 0.072(2) Uani 0.464(4) 1 d PDU A 2
H39C H 0.3302 0.9096 -0.1172 0.086 Uiso 0.464(4) 1 calc PR A 2
H39D H 0.2361 0.8784 -0.1137 0.086 Uiso 0.464(4) 1 calc PR A 2
C40' C 0.2641(6) 0.9025(6) -0.2210(4) 0.090(3) Uani 0.464(4) 1 d PDU A 2
H40C H 0.2457 0.9737 -0.2218 0.108 Uiso 0.464(4) 1 calc PR A 2
H40D H 0.3140 0.8984 -0.2473 0.108 Uiso 0.464(4) 1 calc PR A 2
C41' C 0.1979(5) 0.8379(5) -0.2593(5) 0.080(3) Uani 0.464(4) 1 d PDU A 2
H41C H 0.1870 0.8596 -0.3116 0.096 Uiso 0.464(4) 1 calc PR A 2
H41E H 0.1467 0.8472 -0.2356 0.096 Uiso 0.464(4) 1 calc PR A 2
C42' C 0.2214(6) 0.7263(6) -0.2568(4) 0.083(3) Uani 0.464(4) 1 d PDU A 2
H42E H 0.1744 0.6858 -0.2793 0.100 Uiso 0.464(4) 1 calc PR A 2
H42C H 0.2681 0.7155 -0.2864 0.100 Uiso 0.464(4) 1 calc PR A 2

loop_
_atom_site_aniso_label
_atom_site_aniso_U_11
_atom_site_aniso_U_22
_atom_site_aniso_U_33
_atom_site_aniso_U_23
_atom_site_aniso_U_13
_atom_site_aniso_U_12
Fe1 0.0300(2) 0.0390(2) 0.0346(2) 0.0061(2) -0.01204(19) -0.0062(2)
N1 0.0614(15) 0.0450(14) 0.0340(14) 0.0095(12) -0.0186(13) -0.0254(13)
N2 0.0344(13) 0.0367(13) 0.0304(14) 0.0020(11) -0.0066(11) -0.0044(11)
N3 0.0342(13) 0.0336(13) 0.0347(14) -0.0036(11) -0.0071(11) -0.0029(11)
N4 0.0362(13) 0.0308(13) 0.0369(13) 0.0023(11) -0.0092(11) -0.0065(11)
N5 0.0302(13) 0.0501(15) 0.0455(15) 0.0061(13) -0.0111(12) -0.0077(12)
N6 0.0303(13) 0.0782(18) 0.0427(14) 0.0089(14) -0.0071(11) -0.0010(14)
C1 0.119(3) 0.0400(19) 0.072(3) 0.0049(19) -0.014(2) -0.013(2)
C2 0.073(2) 0.0357(17) 0.0272(17) 0.0100(14) -0.0088(16) -0.0145(16)
C3 0.0472(18) 0.0433(17) 0.0263(17) 0.0038(15) -0.0092(14) 0.0061(15)
C4 0.074(2) 0.054(2) 0.051(2) 0.0009(17) -0.0120(19) 0.0196(18)
C5 0.057(2) 0.077(2) 0.058(2) 0.005(2) -0.0205(19) 0.0278(19)
C6 0.0385(18) 0.075(2) 0.045(2) -0.0036(18) -0.0167(16) 0.0022(17)
C7 0.0340(16) 0.0540(18) 0.0309(17) 0.0007(15) -0.0079(14) 0.0000(15)
C8 0.0386(17) 0.0504(18) 0.0277(17) -0.0068(15) -0.0063(15) -0.0099(15)
C9 0.061(2) 0.070(2) 0.064(2) -0.002(2) -0.0309(19) -0.0173(19)
C10 0.038(3) 0.048(4) 0.040(4) -0.004(3) 0.006(3) -0.016(3)
C11 0.068(4) 0.115(7) 0.089(5) -0.047(5) 0.036(3) -0.063(4)
C12 0.083(5) 0.168(8) 0.122(6) -0.061(5) 0.051(5) -0.090(5)
C13 0.057(4) 0.153(8) 0.150(6) -0.075(6) -0.006(4) -0.036(5)
C14 0.061(5) 0.062(5) 0.090(5) -0.027(4) -0.033(4) -0.010(4)
C15 0.051(4) 0.054(5) 0.066(4) -0.006(4) -0.041(4) -0.006(4)
C10' 0.067(3) 0.038(3) 0.054(3) 0.000(3) -0.017(3) -0.025(3)
C11' 0.066(3) 0.118(5) 0.048(3) -0.014(4) 0.007(3) -0.061(3)
C12' 0.063(3) 0.119(5) 0.058(3) -0.010(4) -0.009(3) -0.053(4)
C13' 0.045(3) 0.078(4) 0.064(3) 0.016(3) -0.027(3) -0.020(3)
C14' 0.058(4) 0.105(6) 0.077(4) -0.021(4) -0.019(3) -0.013(4)
C15' 0.047(3) 0.060(4) 0.051(3) -0.016(3) -0.010(3) -0.007(3)
C16 0.0431(18) 0.0360(17) 0.0442(18) -0.0118(15) -0.0009(16) -0.0061(14)
C17 0.054(2) 0.0346(18) 0.055(2) 0.0056(15) 0.0109(17) 0.0037(15)
C18 0.075(2) 0.0371(19) 0.075(2) 0.0070(18) 0.006(2) 0.0033(18)
C19 0.062(2) 0.037(2) 0.110(3) -0.001(2) 0.008(2) 0.0077(18)
C20 0.086(3) 0.058(2) 0.095(3) -0.015(2) 0.035(2) 0.015(2)
C21 0.087(2) 0.053(2) 0.055(2) -0.0045(17) 0.0249(19) 0.0133(19)
C22 0.093(3) 0.078(3) 0.0386(19) 0.0104(19) -0.0172(19) 0.015(2)
C23 0.0508(17) 0.0317(17) 0.0384(17) 0.0018(15) -0.0174(16) -0.0072(15)
C24 0.0434(17) 0.0399(18) 0.0476(18) 0.0051(16) -0.0226(15) -0.0073(15)
C25 0.057(2) 0.069(2) 0.071(2) 0.013(2) -0.0324(18) 0.0099(19)
C26 0.046(2) 0.122(3) 0.103(3) 0.019(3) -0.031(2) 0.022(2)
C27 0.033(2) 0.139(4) 0.100(3) 0.020(3) -0.011(2) 0.016(2)
C28 0.0305(18) 0.086(3) 0.069(2) 0.012(2) -0.0082(16) 0.0050(18)
C29 0.0325(18) 0.089(3) 0.066(2) 0.018(2) 0.0059(16) 0.0016(18)
C30 0.056(2) 0.176(5) 0.108(3) 0.046(3) 0.035(2) 0.032(3)
C31 0.054(3) 0.030(3) 0.020(3) -0.002(3) -0.010(3) 0.009(3)
C32 0.063(4) 0.044(4) 0.062(5) -0.015(3) 0.004(3) 0.001(3)
C33 0.075(4) 0.056(4) 0.080(5) -0.034(4) 0.011(3) 0.008(4)
C34 0.057(4) 0.042(4) 0.075(5) 0.014(3) 0.023(4) 0.009(4)
C35 0.049(3) 0.066(4) 0.060(5) -0.008(4) 0.011(3) -0.007(4)
C36 0.040(3) 0.061(5) 0.049(4) -0.010(3) 0.000(3) 0.008(3)
C31' 0.042(3) 0.031(3) 0.035(3) 0.009(3) 0.003(3) -0.006(3)
C32' 0.044(3) 0.028(3) 0.065(4) -0.001(3) 0.015(3) -0.010(3)
C33' 0.056(3) 0.030(3) 0.053(4) 0.000(3) 0.019(3) 0.005(3)
C34' 0.046(3) 0.052(4) 0.064(4) -0.002(3) 0.015(3) 0.002(3)
C35' 0.039(3) 0.043(3) 0.072(5) -0.005(4) 0.010(3) 0.003(3)
C36' 0.040(3) 0.027(3) 0.050(4) -0.006(3) 0.009(3) -0.004(2)
C37 0.072(4) 0.062(4) 0.044(3) 0.007(3) -0.012(3) -0.015(3)
C38 0.051(4) 0.084(4) 0.037(3) 0.001(3) 0.003(3) 0.000(4)
C39 0.040(4) 0.093(4) 0.043(3) 0.022(3) -0.009(3) -0.038(3)
C40 0.046(3) 0.102(4) 0.049(4) 0.024(3) -0.004(3) -0.046(3)
C41 0.048(3) 0.076(4) 0.032(3) 0.019(3) -0.012(3) -0.027(3)
C42 0.060(4) 0.075(4) 0.050(4) 0.011(4) -0.008(3) -0.016(4)
C37' 0.073(5) 0.101(5) 0.040(4) 0.012(4) -0.012(4) -0.009(4)
C38' 0.048(5) 0.098(4) 0.048(3) 0.019(4) 0.006(3) -0.014(4)
C39' 0.077(6) 0.097(4) 0.042(4) 0.023(4) 0.009(4) -0.022(4)
C40' 0.097(6) 0.117(5) 0.055(5) 0.033(4) -0.001(5) -0.023(5)
C41' 0.082(6) 0.111(5) 0.046(5) 0.025(5) -0.002(4) -0.006(5)
C42' 0.088(6) 0.111(5) 0.050(4) 0.021(4) 0.002(4) -0.012(5)

loop_
_atom_type_symbol
_atom_type_description
_atom_type_scat_dispersion_real
_atom_type_scat_dispersion_imag
_atom_type_scat_source
C C 0.0033 0.0016 'International Tables Vol C Tables 4.2.6.8 and 6.1.1.4'
H H 0.0000 0.0000 'International Tables Vol C Tables 4.2.6.8 and 6.1.1.4'
N N 0.0061 0.0033 'International Tables Vol C Tables 4.2.6.8 and 6.1.1.4'
Fe Fe 0.3463 0.8444 'International Tables Vol C Tables 4.2.6.8 and 6.1.1.4'

loop_
_geom_angle_atom_site_label_1
_geom_angle_atom_site_label_2
_geom_angle_atom_site_label_3
_geom_angle
_geom_angle_site_symmetry_1
_geom_angle_site_symmetry_3
_geom_angle_publ_flag
N5 Fe1 N2 176.46(10) . . ?
N5 Fe1 N4 75.34(9) . . ?
N2 Fe1 N4 108.17(9) . . ?
N5 Fe1 N3 105.33(9) . . ?
N2 Fe1 N3 75.11(9) . . ?
N4 Fe1 N3 94.74(8) . . ?
N5 Fe1 N1 105.03(9) . . ?
N2 Fe1 N1 74.57(9) . . ?
N4 Fe1 N1 93.01(8) . . ?
N3 Fe1 N1 149.64(8) . . ?
N5 Fe1 N6 73.92(9) . . ?
N2 Fe1 N6 102.57(9) . . ?
N4 Fe1 N6 149.25(9) . . ?
N3 Fe1 N6 93.81(9) . . ?
N1 Fe1 N6 94.37(10) . . ?
C2 N1 C10 113.3(4) . . ?
C2 N1 C10' 123.6(3) . . ?
C10 N1 C10' 15.9(4) . . ?
C2 N1 Fe1 113.91(19) . . ?
C10 N1 Fe1 132.5(3) . . ?
C10' N1 Fe1 122.0(3) . . ?
C7 N2 C3 118.5(2) . . ?
C7 N2 Fe1 120.58(18) . . ?
C3 N2 Fe1 120.88(18) . . ?
C8 N3 C16 119.5(2) . . ?
C8 N3 Fe1 113.96(18) . . ?
C16 N3 Fe1 126.51(17) . . ?
C23 N4 C31 117.1(3) . . ?
C23 N4 C31' 120.9(3) . . ?
C31 N4 C31' 6.1(4) . . ?
C23 N4 Fe1 114.2(2) . . ?
C31 N4 Fe1 128.6(3) . . ?
C31' N4 Fe1 124.9(3) . . ?
C24 N5 C28 118.4(3) . . ?
C24 N5 Fe1 120.3(2) . . ?
C28 N5 Fe1 121.3(2) . . ?
C29 N6 C38' 117.6(4) . . ?
C29 N6 C38 119.5(3) . . ?
C38' N6 C38 1.9(5) . . ?
C29 N6 Fe1 114.3(2) . . ?
C38' N6 Fe1 128.1(4) . . ?
C38 N6 Fe1 126.2(3) . . ?
N1 C2 C3 117.3(3) . . ?
N1 C2 C1 123.8(3) . . ?
C3 C2 C1 118.9(3) . . ?
C4 C3 N2 121.1(3) . . ?
C4 C3 C2 125.6(3) . . ?
N2 C3 C2 113.3(2) . . ?
C5 C4 C3 120.2(3) . . ?
C4 C5 C6 119.5(3) . . ?
C5 C6 C7 119.9(3) . . ?
N2 C7 C6 120.7(3) . . ?
N2 C7 C8 113.7(2) . . ?
C6 C7 C8 125.6(3) . . ?
N3 C8 C7 116.6(2) . . ?
N3 C8 C9 124.2(3) . . ?
C7 C8 C9 119.2(3) . . ?
N1 C10 C15 110.5(5) . . ?
N1 C10 C11 105.4(5) . . ?
C15 C10 C11 112.1(6) . . ?
C10 C11 C12 109.4(6) . . ?
C13 C12 C11 110.6(7) . . ?
C14 C13 C12 111.1(7) . . ?
C13 C14 C15 110.8(7) . . ?
C10 C15 C14 111.8(6) . . ?
C15' C10' C11' 109.4(5) . . ?
C15' C10' N1 107.8(4) . . ?
C11' C10' N1 116.0(4) . . ?
C10' C11' C12' 110.8(5) . . ?
C13' C12' C11' 109.4(5) . . ?
C14' C13' C12' 107.7(5) . . ?
C13' C14' C15' 110.3(5) . . ?
C10' C15' C14' 110.6(5) . . ?
N3 C16 C17 110.9(2) . . ?
N3 C16 C21 110.7(2) . . ?
C17 C16 C21 110.6(2) . . ?
C16 C17 C18 111.7(3) . . ?
C19 C18 C17 110.3(3) . . ?
C20 C19 C18 110.9(3) . . ?
C19 C20 C21 111.9(3) . . ?
C16 C21 C20 111.0(3) . . ?
N4 C23 C24 116.9(3) . . ?
N4 C23 C22 125.9(3) . . ?
C24 C23 C22 117.1(3) . . ?
C25 C24 N5 120.8(3) . . ?
C25 C24 C23 126.0(3) . . ?
N5 C24 C23 113.2(2) . . ?
C26 C25 C24 121.0(3) . . ?
C25 C26 C27 118.5(3) . . ?
C26 C27 C28 120.8(4) . . ?
C27 C28 N5 120.4(3) . . ?
C27 C28 C29 125.5(3) . . ?
N5 C28 C29 114.0(3) . . ?
N6 C29 C28 116.5(3) . . ?
N6 C29 C30 124.7(3) . . ?
C28 C29 C30 118.7(3) . . ?
N4 C31 C36 113.2(5) . . ?
N4 C31 C32 109.7(5) . . ?
C36 C31 C32 108.7(5) . . ?
C31 C32 C33 109.5(5) . . ?
C34 C33 C32 111.5(6) . . ?
C35 C34 C33 110.5(5) . . ?
C34 C35 C36 110.7(5) . . ?
C31 C36 C35 110.2(5) . . ?
C36' C31' C32' 111.3(5) . . ?
C36' C31' N4 109.6(4) . . ?
C32' C31' N4 113.5(4) . . ?
C31' C32' C33' 111.0(4) . . ?
C34' C33' C32' 111.7(5) . . ?
C35' C34' C33' 111.7(5) . . ?
C34' C35' C36' 111.8(5) . . ?
C31' C36' C35' 112.6(5) . . ?
C38 C37 C42 111.5(5) . . ?
C37 C38 C39 113.1(5) . . ?
C37 C38 N6 112.6(5) . . ?
C39 C38 N6 107.8(4) . . ?
C38 C39 C40 112.1(5) . . ?
C41 C40 C39 109.7(5) . . ?
C40 C41 C42 111.2(5) . . ?
C37 C42 C41 109.7(5) . . ?
C38' C37' C42' 112.2(6) . . ?
N6 C38' C37' 109.3(6) . . ?
N6 C38' C39' 111.2(6) . . ?
C37' C38' C39' 112.2(6) . . ?
C38' C39' C40' 111.4(6) . . ?
C41' C40' C39' 110.3(7) . . ?
C40' C41' C42' 111.9(7) . . ?
C37' C42' C41' 111.6(6) . . ?

loop_
_geom_bond_atom_site_label_1
_geom_bond_atom_site_label_2
_geom_bond_distance
_geom_bond_site_symmetry_2
_geom_bond_publ_flag
Fe1 N5 2.005(2) . ?
Fe1 N2 2.005(2) . ?
Fe1 N4 2.209(2) . ?
Fe1 N3 2.221(2) . ?
Fe1 N1 2.243(2) . ?
Fe1 N6 2.277(3) . ?
N1 C2 1.293(4) . ?
N1 C10 1.455(7) . ?
N1 C10' 1.530(6) . ?
N2 C7 1.375(3) . ?
N2 C3 1.384(4) . ?
N3 C8 1.310(3) . ?
N3 C16 1.473(3) . ?
N4 C23 1.303(3) . ?
N4 C31 1.351(7) . ?
N4 C31' 1.591(6) . ?
N5 C24 1.380(4) . ?
N5 C28 1.386(4) . ?
N6 C29 1.282(4) . ?
N6 C38' 1.450(8) . ?
N6 C38 1.528(7) . ?
C1 C2 1.526(4) . ?
C2 C3 1.437(4) . ?
C3 C4 1.378(4) . ?
C4 C5 1.376(5) . ?
C5 C6 1.378(5) . ?
C6 C7 1.397(4) . ?
C7 C8 1.442(4) . ?
C8 C9 1.515(4) . ?
C10 C15 1.495(8) . ?
C10 C11 1.503(8) . ?
C11 C12 1.549(9) . ?
C12 C13 1.509(10) . ?
C13 C14 1.498(9) . ?
C14 C15 1.533(8) . ?
C10' C15' 1.499(7) . ?
C10' C11' 1.512(7) . ?
C11' C12' 1.546(7) . ?
C12' C13' 1.524(7) . ?
C13' C14' 1.501(8) . ?
C14' C15' 1.542(7) . ?
C16 C17 1.513(4) . ?
C16 C21 1.522(4) . ?
C17 C18 1.520(4) . ?
C18 C19 1.514(5) . ?
C19 C20 1.491(5) . ?
C20 C21 1.526(4) . ?
C22 C23 1.521(4) . ?
C23 C24 1.443(4) . ?
C24 C25 1.380(4) . ?
C25 C26 1.374(5) . ?
C26 C27 1.381(6) . ?
C27 C28 1.383(5) . ?
C28 C29 1.445(5) . ?
C29 C30 1.513(5) . ?
C31 C36 1.513(7) . ?
C31 C32 1.511(7) . ?
C32 C33 1.528(8) . ?
C33 C34 1.509(8) . ?
C34 C35 1.502(8) . ?
C35 C36 1.540(8) . ?
C31' C36' 1.504(7) . ?
C31' C32' 1.507(7) . ?
C32' C33' 1.526(7) . ?
C33' C34' 1.516(7) . ?
C34' C35' 1.501(7) . ?
C35' C36' 1.536(7) . ?
C37 C38 1.508(7) . ?
C37 C42 1.526(7) . ?
C38 C39 1.511(7) . ?
C39 C40 1.527(7) . ?
C40 C41 1.521(7) . ?
C41 C42 1.530(7) . ?
C37' C38' 1.509(9) . ?
C37' C42' 1.519(8) . ?
C38' C39' 1.517(9) . ?
C39' C40' 1.525(8) . ?
C40' C41' 1.495(9) . ?
C41' C42' 1.528(9) . ?
